data_7249268
loop_
_publ_author_name
'Sethi, Tapaswini'
'Das, Dinabandhu'

_publ_section_title
;
 Switching from positive to negative thermal expansion in a tetrayne-diol
 compound
;
_journal_issue 37
_journal_name_full CrystEngComm
_journal_page_first 5133
_journal_page_last 5137
_journal_paper_doi 10.1039/D4CE00703D
_journal_volume 26
_journal_year 2024
_chemical_formula_moiety 'C18 H18 O2'
_chemical_formula_sum 'C18 H18 O2'
_chemical_formula_weight 266.32
_chemical_name_systematic 1,1?-(octa-1,3,5,7-tetrayne-1,8-diyl)dicyclopentanol
_space_group_crystal_system orthorhombic
_space_group_IT_number 41
_space_group_name_Hall 'A 2 -2ab'
_space_group_name_H-M_alt 'A e a 2'
_atom_sites_solution_hydrogens mixed
_audit_creation_method SHELXL-2019/3
_audit_update_record
;
2024-07-03 deposited with the CCDC.	2024-09-02 downloaded from the CCDC.
;
_cell_angle_alpha 90
_cell_angle_beta 90
_cell_angle_gamma 90
_cell_formula_units_Z 8
_cell_length_a 19.6266(10)
_cell_length_b 19.0995(9)
_cell_length_c 8.3570(4)
_cell_measurement_reflns_used 9903
_cell_measurement_temperature 300(2)
_cell_measurement_theta_max 27.99
_cell_measurement_theta_min 2.37
_cell_volume 3132.7(3)
_computing_cell_refinement 'Bruker SAINT'
_computing_data_collection 'Bruker APEX3'
_computing_data_reduction 'Bruker SAINT'
_computing_molecular_graphics 'Xseed-2020 (Barbour, 2020)'
_computing_structure_refinement 'SHELXL-2019/2 (Sheldrick, 2019)'
_computing_structure_solution 'SHELXT 2018/2 (Sheldrick, 2018)'
_diffrn_ambient_temperature 300(2)
_diffrn_measured_fraction_theta_full 0.990
_diffrn_measured_fraction_theta_max 0.991
_diffrn_measurement_device_type 'Bruker APEX-III Photon-II detector'
_diffrn_measurement_method 'phi and omega scan'
_diffrn_radiation_type MoK\a
_diffrn_radiation_wavelength 0.71073
_diffrn_reflns_av_R_equivalents 0.0434
_diffrn_reflns_av_unetI/netI 0.0237
_diffrn_reflns_Laue_measured_fraction_full 0.990
_diffrn_reflns_Laue_measured_fraction_max 0.991
_diffrn_reflns_limit_h_max 26
_diffrn_reflns_limit_h_min -26
_diffrn_reflns_limit_k_max 25
_diffrn_reflns_limit_k_min -25
_diffrn_reflns_limit_l_max 11
_diffrn_reflns_limit_l_min -10
_diffrn_reflns_number 33578
_diffrn_reflns_point_group_measured_fraction_full 0.970
_diffrn_reflns_point_group_measured_fraction_max 0.950
_diffrn_reflns_theta_full 25.000
_diffrn_reflns_theta_max 28.337
_diffrn_reflns_theta_min 2.856
_diffrn_source microfocus
_exptl_absorpt_coefficient_mu 0.072
_exptl_absorpt_correction_T_max 0.7457
_exptl_absorpt_correction_T_min 0.6808
_exptl_absorpt_correction_type multi-scan
_exptl_absorpt_process_details SADABS
_exptl_crystal_colour Yellow
_exptl_crystal_density_diffrn 1.129
_exptl_crystal_density_meas ?
_exptl_crystal_description Plate
_exptl_crystal_F_000 1136
_exptl_crystal_recrystallization_method 'Re-crystallisation from solvent: mixture of ethyl acetate and chloroform'
_exptl_crystal_size_max 0.318
_exptl_crystal_size_mid 0.154
_exptl_crystal_size_min 0.140
_refine_diff_density_max 0.281
_refine_diff_density_min -0.180
_refine_diff_density_rms 0.035
_refine_ls_abs_structure_details
;
 Flack x determined using 1184 quotients [(I+)-(I-)]/[(I+)+(I-)]
 (Parsons, Flack and Wagner, Acta Cryst. B69 (2013) 249-259).
;
_refine_ls_abs_structure_Flack 0.3(4)
_refine_ls_extinction_method none
_refine_ls_goodness_of_fit_ref 1.089
_refine_ls_hydrogen_treatment mixed
_refine_ls_matrix_type full
_refine_ls_number_parameters 189
_refine_ls_number_reflns 3718
_refine_ls_number_restraints 1
_refine_ls_restrained_S_all 1.089
_refine_ls_R_factor_all 0.0638
_refine_ls_R_factor_gt 0.0510
_refine_ls_shift/su_max 0.000
_refine_ls_shift/su_mean 0.000
_refine_ls_structure_factor_coef Fsqd
_refine_ls_weighting_details 'w=1/[\s^2^(Fo^2^)+(0.0908P)^2^+0.7302P] where P=(Fo^2^+2Fc^2^)/3'
_refine_ls_weighting_scheme calc
_refine_ls_wR_factor_gt 0.1446
_refine_ls_wR_factor_ref 0.1587
_reflns_Friedel_coverage 0.794
_reflns_Friedel_fraction_full 0.946
_reflns_Friedel_fraction_max 0.902
_reflns_number_gt 3121
_reflns_number_total 3718
_reflns_threshold_expression 'I > 2\s(I)'
_cod_data_source_file d4ce00703d2.cif
_cod_data_source_block 300K
_cod_depositor_comments
;
The following automatic conversions were performed:

data item '_exptl_crystal_density_meas' value 'not measured' was
changed to '?' -- the value is perceived as not measured.

Automatic conversion script
Id: cif_fix_values 8170 2020-07-09 18:12:32Z antanas 

 Adding full bibliography for 7249264--7249269.cif.
;
_cod_original_sg_symbol_Hall 'A 2 -2ac'
_cod_original_sg_symbol_H-M 'A b a 2'
_cod_database_code 7249268
_shelx_shelxl_version_number 2019/3
_shelx_space_group_comment
;
The symmetry employed for this shelxl refinement is uniquely defined
by the following loop, which should always be used as a source of
symmetry information in preference to the above space-group names.
They are only intended as comments.
;
_shelx_estimated_absorpt_t_min 0.977
_shelx_estimated_absorpt_t_max 0.990

loop_
_space_group_symop_operation_xyz
'x, y, z'
'-x, -y, z'
'-x+1/2, y, z+1/2'
'x+1/2, -y, z+1/2'
'x, y+1/2, z+1/2'
'-x, -y+1/2, z+1/2'
'-x+1/2, y+1/2, z+1'
'x+1/2, -y+1/2, z+1'

loop_
_atom_site_label
_atom_site_type_symbol
_atom_site_fract_x
_atom_site_fract_y
_atom_site_fract_z
_atom_site_U_iso_or_equiv
_atom_site_adp_type
_atom_site_occupancy
_atom_site_site_symmetry_order
_atom_site_calc_flag
_atom_site_refinement_flags_posn
_atom_site_refinement_flags_adp
_atom_site_refinement_flags_occupancy
_atom_site_disorder_assembly
_atom_site_disorder_group
O1 O 0.19476(11) 0.31682(10) 0.3850(3) 0.0570(5) Uani 1 1 d . . . . .
O2 O 0.70377(9) 0.73490(10) 0.5757(3) 0.0527(5) Uani 1 1 d . . . . .
C7 C 0.28441(14) 0.46509(14) 0.4733(4) 0.0530(6) Uani 1 1 d . . . . .
C8 C 0.33984(15) 0.50791(16) 0.4841(4) 0.0575(7) Uani 1 1 d . . . . .
C6 C 0.23548(13) 0.42799(13) 0.4632(4) 0.0498(6) Uani 1 1 d . . . . .
C12 C 0.54112(15) 0.67897(17) 0.5130(4) 0.0592(7) Uani 1 1 d . . . . .
C15 C 0.62733(16) 0.82961(16) 0.6485(4) 0.0603(7) Uani 1 1 d . . . . .
H15A H 0.578831 0.839188 0.652622 0.072 Uiso 1 1 calc R U . . .
H15B H 0.643026 0.817611 0.755075 0.072 Uiso 1 1 calc R U . . .
C9 C 0.38811(15) 0.54561(17) 0.4933(4) 0.0611(7) Uani 1 1 d . . . . .
C11 C 0.48850(16) 0.63143(18) 0.5064(4) 0.0635(8) Uani 1 1 d . . . . .
C16 C 0.6653(3) 0.89109(19) 0.5849(6) 0.0991(15) Uani 1 1 d . . . . .
H16A H 0.635926 0.931934 0.584550 0.119 Uiso 1 1 calc R U . . .
H16B H 0.704166 0.900978 0.652951 0.119 Uiso 1 1 calc R U . . .
C18 C 0.65702(16) 0.80831(14) 0.3726(4) 0.0560(6) Uani 1 1 d . . . . .
H18A H 0.688285 0.781692 0.306385 0.067 Uiso 1 1 calc R U . . .
H18B H 0.615216 0.816151 0.313303 0.067 Uiso 1 1 calc R U . . .
C10 C 0.44229(17) 0.59101(18) 0.5018(4) 0.0645(8) Uani 1 1 d . . . . .
C13 C 0.58694(15) 0.71967(15) 0.5183(4) 0.0541(6) Uani 1 1 d . . . . .
C5 C 0.17602(12) 0.38255(12) 0.4546(3) 0.0445(5) Uani 1 1 d . . . . .
C17 C 0.6883(3) 0.8764(2) 0.4236(6) 0.1043(17) Uani 1 1 d . . . . .
H17A H 0.737614 0.873063 0.420973 0.125 Uiso 1 1 calc R U . . .
H17B H 0.674328 0.913676 0.351882 0.125 Uiso 1 1 calc R U . . .
C4 C 0.11756(14) 0.41227(16) 0.3535(4) 0.0575(7) Uani 1 1 d . . . . .
H4B H 0.116327 0.462953 0.360328 0.069 Uiso 1 1 calc R U . . .
H4A H 0.122455 0.398773 0.242230 0.069 Uiso 1 1 calc R U . . .
C1 C 0.14348(15) 0.37142(19) 0.6195(4) 0.0628(8) Uani 1 1 d . . . . .
H1A H 0.167098 0.334956 0.678277 0.075 Uiso 1 1 calc R U . . .
H1B H 0.144626 0.414275 0.681781 0.075 Uiso 1 1 calc R U . . .
C14 C 0.64271(12) 0.77021(12) 0.5300(3) 0.0441(5) Uani 1 1 d . . . . .
C2 C 0.0716(2) 0.3502(5) 0.5844(7) 0.138(3) Uani 1 1 d . . . . .
H2A H 0.067813 0.299609 0.581726 0.166 Uiso 1 1 calc R U . . .
H2B H 0.041198 0.368047 0.666296 0.166 Uiso 1 1 calc R U . . .
C3 C 0.05375(18) 0.3805(3) 0.4255(6) 0.1077(17) Uani 1 1 d . . . . .
H3A H 0.018962 0.416140 0.437962 0.129 Uiso 1 1 calc R U . . .
H3B H 0.036110 0.344158 0.355748 0.129 Uiso 1 1 calc R U . . .
H2 H 0.7010(16) 0.7151(18) 0.668(5) 0.051(9) Uiso 1 1 d . . . . .
H1 H 0.223(2) 0.290(2) 0.460(6) 0.096(14) Uiso 1 1 d . . . . .

loop_
_atom_site_aniso_label
_atom_site_aniso_U_11
_atom_site_aniso_U_22
_atom_site_aniso_U_33
_atom_site_aniso_U_23
_atom_site_aniso_U_13
_atom_site_aniso_U_12
O1 0.0591(11) 0.0496(10) 0.0623(13) -0.0118(9) -0.0146(10) 0.0057(8)
O2 0.0416(9) 0.0564(10) 0.0600(12) 0.0044(9) 0.0039(8) 0.0055(8)
C7 0.0486(13) 0.0496(13) 0.0606(16) 0.0020(12) -0.0032(12) -0.0044(10)
C8 0.0555(14) 0.0580(15) 0.0589(17) 0.0064(13) -0.0050(13) -0.0076(12)
C6 0.0464(13) 0.0472(11) 0.0557(15) -0.0023(11) -0.0001(11) -0.0006(10)
C12 0.0527(15) 0.0671(16) 0.0577(16) 0.0097(13) -0.0093(12) -0.0137(13)
C15 0.0578(15) 0.0601(15) 0.0632(17) -0.0120(13) 0.0080(13) 0.0073(13)
C9 0.0540(15) 0.0681(17) 0.0611(17) 0.0129(13) -0.0086(13) -0.0152(13)
C11 0.0586(17) 0.0754(18) 0.0565(16) 0.0139(14) -0.0138(13) -0.0202(14)
C16 0.158(4) 0.0567(18) 0.082(3) -0.0126(19) 0.010(3) -0.026(2)
C18 0.0652(16) 0.0503(13) 0.0526(15) 0.0050(12) 0.0030(13) -0.0012(12)
C10 0.0604(17) 0.0726(18) 0.0605(17) 0.0124(14) -0.0136(13) -0.0185(14)
C13 0.0495(14) 0.0588(14) 0.0541(15) 0.0062(12) -0.0046(11) -0.0068(11)
C5 0.0409(11) 0.0451(12) 0.0474(13) -0.0011(10) -0.0027(10) -0.0015(9)
C17 0.159(5) 0.062(2) 0.092(3) -0.004(2) 0.028(3) -0.038(2)
C4 0.0504(14) 0.0621(16) 0.0599(16) 0.0035(13) -0.0093(12) 0.0071(12)
C1 0.0556(15) 0.085(2) 0.0480(15) 0.0040(14) -0.0009(12) -0.0040(14)
C14 0.0394(11) 0.0430(11) 0.0498(13) -0.0017(10) 0.0012(9) -0.0021(9)
C2 0.067(2) 0.270(8) 0.077(3) 0.034(4) -0.004(2) -0.057(4)
C3 0.0429(16) 0.197(5) 0.083(3) 0.020(3) -0.0062(17) -0.006(2)

loop_
_atom_type_symbol
_atom_type_description
_atom_type_scat_dispersion_real
_atom_type_scat_dispersion_imag
_atom_type_scat_source
C C 0.0033 0.0016 'International Tables Vol C Tables 4.2.6.8 and 6.1.1.4'
H H 0.0000 0.0000 'International Tables Vol C Tables 4.2.6.8 and 6.1.1.4'
O O 0.0106 0.0060 'International Tables Vol C Tables 4.2.6.8 and 6.1.1.4'

loop_
_geom_angle_atom_site_label_1
_geom_angle_atom_site_label_2
_geom_angle_atom_site_label_3
_geom_angle
_geom_angle_site_symmetry_1
_geom_angle_site_symmetry_3
_geom_angle_publ_flag
C6 C7 C8 179.4(3) . . ?
C9 C8 C7 179.7(4) . . ?
C7 C6 C5 178.8(3) . . ?
C13 C12 C11 179.5(4) . . ?
C16 C15 C14 104.7(3) . . ?
C8 C9 C10 177.9(4) . . ?
C10 C11 C12 179.0(4) . . ?
C17 C16 C15 109.6(3) . . ?
C17 C18 C14 104.1(3) . . ?
C11 C10 C9 178.4(4) . . ?
C12 C13 C14 178.2(3) . . ?
O1 C5 C6 109.7(2) . . ?
O1 C5 C4 107.0(2) . . ?
C6 C5 C4 114.0(2) . . ?
O1 C5 C1 110.5(2) . . ?
C6 C5 C1 111.8(2) . . ?
C4 C5 C1 103.6(2) . . ?
C16 C17 C18 107.7(4) . . ?
C3 C4 C5 104.5(3) . . ?
C2 C1 C5 104.7(3) . . ?
O2 C14 C13 109.5(2) . . ?
O2 C14 C18 107.5(2) . . ?
C13 C14 C18 113.2(2) . . ?
O2 C14 C15 110.0(2) . . ?
C13 C14 C15 112.6(2) . . ?
C18 C14 C15 103.8(2) . . ?
C3 C2 C1 107.0(4) . . ?
C2 C3 C4 108.3(3) . . ?

loop_
_geom_bond_atom_site_label_1
_geom_bond_atom_site_label_2
_geom_bond_distance
_geom_bond_site_symmetry_2
_geom_bond_publ_flag
O1 C5 1.432(3) . ?
O2 C14 1.427(3) . ?
C7 C6 1.196(4) . ?
C7 C8 1.364(4) . ?
C8 C9 1.192(4) . ?
C6 C5 1.456(3) . ?
C12 C13 1.189(4) . ?
C12 C11 1.376(4) . ?
C15 C16 1.489(5) . ?
C15 C14 1.536(4) . ?
C9 C10 1.374(4) . ?
C11 C10 1.192(4) . ?
C16 C17 1.449(7) . ?
C18 C17 1.500(5) . ?
C18 C14 1.529(4) . ?
C13 C14 1.463(4) . ?
C5 C4 1.534(4) . ?
C5 C1 1.534(4) . ?
C4 C3 1.516(5) . ?
C1 C2 1.496(5) . ?
C2 C3 1.490(7) . ?
